data_7011723
loop_
_publ_author_name
'Uehara, Kazuhiro'
'Hikichi, Shiro'
'Akita, Munetaka'

_publ_section_title
;
 Highly labile cationic tris-acetonitrile complexes, [TpRM(NCMe)3]OTf
 (M = Ni, Co; TpR: hydrotrispyrazolylborato, R = Ph, Me and iPr2):
 versatile precursors for TpR-containing nickel and cobalt complexes
;
_journal_issue 18
_journal_name_full 'Journal of the Chemical Society, Dalton Transactions'
_journal_page_first 3529
_journal_paper_doi 10.1039/b203377c
_journal_year 2002
_chemical_formula_moiety 'C35 H34 B F3 N8 O3 Ni S '
_chemical_formula_sum 'C35 H34 B F3 N8 Ni O3 S'
_chemical_formula_weight 773.27
_space_group_IT_number 2
_symmetry_cell_setting triclinic
_symmetry_Int_Tables_number 2
_symmetry_space_group_name_Hall '-P 1'
_symmetry_space_group_name_H-M 'P -1'
_audit_creation_date 'Wed Jun 26 18:58:19 2002'
_audit_creation_method 'by teXsan'
_cell_angle_alpha 101.215(3)
_cell_angle_beta 107.686(9)
_cell_angle_gamma 66.771(9)
_cell_formula_units_Z 2
_cell_length_a 14.037(2)
_cell_length_b 14.789(3)
_cell_length_c 10.199(2)
_cell_measurement_reflns_used 5627
_cell_measurement_temperature 213.2
_cell_measurement_theta_max 27.5
_cell_measurement_theta_min 1.6
_cell_volume 1846.9(6)
_computing_cell_refinement PROCESS-AUTO
_computing_data_collection PROCESS-AUTO
_computing_data_reduction 'teXsan Ver. 1.11'
_computing_publication_material 'teXsan Ver. 1.11'
_computing_structure_refinement SHELXL97
_computing_structure_solution SHELXS86
_diffrn_detector_area_resol_mean 10.00
_diffrn_measurement_device_type 'Rigaku RAXIS-IV Imaging Plate'
_diffrn_measurement_method \w
_diffrn_radiation_type 'Mo K\a'
_diffrn_radiation_wavelength 0.7107
_diffrn_reflns_av_R_equivalents 0.000
_diffrn_reflns_limit_h_max 18
_diffrn_reflns_limit_h_min 0
_diffrn_reflns_limit_k_max 18
_diffrn_reflns_limit_k_min -17
_diffrn_reflns_limit_l_max 12
_diffrn_reflns_limit_l_min -12
_diffrn_reflns_number 14626
_diffrn_reflns_theta_max 27.49
_exptl_absorpt_coefficient_mu 0.643
_exptl_absorpt_correction_T_max 0.938
_exptl_absorpt_correction_T_min 0.761
_exptl_absorpt_correction_type multi-scan
_exptl_absorpt_process_details '(Higashi, 1995)'
_exptl_crystal_colour green
_exptl_crystal_density_diffrn 1.390
_exptl_crystal_density_method 'not measured'
_exptl_crystal_description block
_exptl_crystal_size_max 0.20
_exptl_crystal_size_mid 0.18
_exptl_crystal_size_min 0.18
_refine_diff_density_max 0.25
_refine_diff_density_min -0.58
_refine_ls_extinction_coef 0.0000
_refine_ls_extinction_expression Fc^*^=kFc[1+0.001xFc^2^\l^3^/sin(2\q)]^-1/4^
_refine_ls_extinction_method SHELXL
_refine_ls_goodness_of_fit_ref 0.913
_refine_ls_hydrogen_treatment noref
_refine_ls_number_parameters 472
_refine_ls_number_reflns 6211
_refine_ls_R_factor_gt 0.0441
_refine_ls_shift/su_max 0.0010
_refine_ls_structure_factor_coef Fsqd
_refine_ls_weighting_details 'w = 1/[\s^2^(Fo^2^) + (0.1000P)^2^+0.0000P] where P=(Fo^2^+2Fc^2^)/3'
_refine_ls_weighting_scheme calc
_refine_ls_wR_factor_ref 0.1327
_reflns_number_gt 6211
_reflns_number_total 7608
_reflns_threshold_expression >2.0sigma(I)
_cod_data_source_file b203377c.txt
_cod_data_source_block compound_3
_cod_original_cell_volume 1846.8(6)
_cod_original_sg_symbol_H-M 'P -1         '
_cod_original_formula_sum 'C35 H34 B F3 N8 O3 Ni S '
_cod_database_code 7011723

loop_
_symmetry_equiv_pos_as_xyz
x,y,z
-x,-y,-z

loop_
_atom_site_label
_atom_site_type_symbol
_atom_site_fract_x
_atom_site_fract_y
_atom_site_fract_z
_atom_site_U_iso_or_equiv
_atom_site_adp_type
_atom_site_occupancy
_atom_site_calc_flag
_atom_site_refinement_flags
_atom_site_disorder_assembly
_atom_site_disorder_group
Ni(1) Ni 0.25295(2) 0.76562(2) 0.45580(3) 0.0315(1) Uani 1.00 d . . .
S(1) S 0.36914(5) 0.21884(5) 0.93846(7) 0.0497(2) Uani 1.00 d . . .
F(1) F 0.4602(2) 0.2095(2) 1.2031(2) 0.0924(7) Uani 1.00 d . . .
F(2) F 0.2884(1) 0.2680(2) 1.1541(2) 0.0872(7) Uani 1.00 d . . .
F(3) F 0.3703(2) 0.1131(2) 1.1181(2) 0.0909(6) Uani 1.00 d . . .
O(1) O 0.3738(2) 0.3151(2) 0.9530(3) 0.0827(8) Uani 1.00 d . . .
O(2) O 0.2688(2) 0.2111(2) 0.8569(2) 0.0661(6) Uani 1.00 d . . .
O(3) O 0.4628(2) 0.1392(2) 0.9135(3) 0.0774(7) Uani 1.00 d . . .
N(11) N 0.2952(1) 0.6499(1) 0.3143(2) 0.0356(4) Uani 1.00 d . . .
N(12) N 0.2125(1) 0.6266(1) 0.2226(2) 0.0377(4) Uani 1.00 d . . .
N(21) N 0.1674(1) 0.6979(1) 0.5037(2) 0.0352(4) Uani 1.00 d . . .
N(22) N 0.1003(1) 0.6670(1) 0.3914(2) 0.0365(4) Uani 1.00 d . . .
N(31) N 0.1213(1) 0.8453(1) 0.3207(2) 0.0344(4) Uani 1.00 d . . .
N(32) N 0.0639(1) 0.7919(1) 0.2303(2) 0.0345(4) Uani 1.00 d . . .
N(41) N 0.2601(2) 0.8569(2) 0.6337(2) 0.0421(4) Uani 1.00 d . . .
N(51) N 0.3566(2) 0.8210(2) 0.4207(2) 0.0433(4) Uani 1.00 d . . .
C(11) C 0.3835(2) 0.5949(2) 0.2698(2) 0.0369(5) Uani 1.00 d . . .
C(12) C 0.3562(2) 0.5379(2) 0.1487(3) 0.0433(5) Uani 1.00 d . . .
C(13) C 0.2475(2) 0.5604(2) 0.1213(3) 0.0426(5) Uani 1.00 d . . .
C(14) C 0.1756(2) 0.5221(2) 0.0031(3) 0.0584(7) Uani 1.00 d . . .
C(21) C 0.1473(2) 0.6837(2) 0.6166(2) 0.0362(5) Uani 1.00 d . . .
C(22) C 0.0662(2) 0.6439(2) 0.5775(3) 0.0424(5) Uani 1.00 d . . .
C(23) C 0.0382(2) 0.6343(2) 0.4353(3) 0.0400(5) Uani 1.00 d . . .
C(24) C -0.0431(2) 0.5955(2) 0.3385(3) 0.0525(6) Uani 1.00 d . . .
C(31) C 0.0778(2) 0.9371(2) 0.2817(2) 0.0340(4) Uani 1.00 d . . .
C(32) C -0.0070(2) 0.9430(2) 0.1646(2) 0.0398(5) Uani 1.00 d . . .
C(33) C -0.0135(2) 0.8506(2) 0.1347(2) 0.0373(5) Uani 1.00 d . . .
C(34) C -0.0865(2) 0.8114(2) 0.0193(3) 0.0475(6) Uani 1.00 d . . .
C(41) C 0.2817(2) 0.9049(2) 0.7303(3) 0.0421(5) Uani 1.00 d . . .
C(42) C 0.3091(2) 0.9670(2) 0.8528(3) 0.0583(7) Uani 1.00 d . . .
C(51) C 0.4194(2) 0.8441(2) 0.4059(3) 0.0539(7) Uani 1.00 d . . .
C(52) C 0.5011(4) 0.8716(4) 0.3839(6) 0.124(2) Uani 1.00 d . . .
C(61) C 0.3725(2) 0.2014(3) 1.1117(3) 0.0621(8) Uani 1.00 d . . .
C(101) C 0.4910(2) 0.5961(2) 0.3469(2) 0.0384(5) Uani 1.00 d . . .
C(102) C 0.5628(2) 0.5896(2) 0.2746(3) 0.0510(6) Uani 1.00 d . . .
C(103) C 0.6660(2) 0.5866(3) 0.3454(4) 0.0653(8) Uani 1.00 d . . .
C(104) C 0.6970(2) 0.5893(3) 0.4873(4) 0.0649(8) Uani 1.00 d . . .
C(105) C 0.6263(2) 0.5953(2) 0.5601(3) 0.0548(7) Uani 1.00 d . . .
C(106) C 0.5229(2) 0.5997(2) 0.4906(3) 0.0442(5) Uani 1.00 d . . .
C(201) C 0.2070(2) 0.7059(2) 0.7562(2) 0.0355(4) Uani 1.00 d . . .
C(202) C 0.1542(2) 0.7627(2) 0.8560(3) 0.0448(5) Uani 1.00 d . . .
C(203) C 0.2109(2) 0.7865(2) 0.9859(3) 0.0523(6) Uani 1.00 d . . .
C(204) C 0.3212(2) 0.7550(2) 1.0165(3) 0.0536(6) Uani 1.00 d . . .
C(205) C 0.3753(2) 0.6985(2) 0.9194(3) 0.0463(6) Uani 1.00 d . . .
C(206) C 0.3192(2) 0.6730(2) 0.7903(2) 0.0392(5) Uani 1.00 d . . .
C(301) C 0.1202(2) 1.0155(2) 0.3554(2) 0.0359(4) Uani 1.00 d . . .
C(302) C 0.1746(3) 1.0485(3) 0.2951(3) 0.0597(7) Uani 1.00 d . . .
C(303) C 0.2152(3) 1.1219(3) 0.3641(4) 0.0706(9) Uani 1.00 d . . .
C(304) C 0.2029(2) 1.1604(2) 0.4942(3) 0.0553(7) Uani 1.00 d . . .
C(305) C 0.1479(2) 1.1290(2) 0.5549(3) 0.0487(6) Uani 1.00 d . . .
C(306) C 0.1063(2) 1.0575(2) 0.4862(3) 0.0441(5) Uani 1.00 d . . .
B(1) B 0.0980(2) 0.6804(2) 0.2448(3) 0.0373(5) Uani 1.00 d . . .
H(0) H 0.0488 0.6543 0.1788 0.0436 Uiso 1.00 calc . . .
H(1) H 0.4048 0.4919 0.0962 0.0519 Uiso 1.00 calc . . .
H(2) H 0.1261 0.5750 -0.0526 0.0584 Uiso 1.00 calc . . .
H(3) H 0.1366 0.4957 0.0381 0.0584 Uiso 1.00 calc . . .
H(4) H 0.2178 0.4711 -0.0520 0.0584 Uiso 1.00 calc . . .
H(5) H 0.5428 0.5864 0.1752 0.0636 Uiso 1.00 calc . . .
H(6) H 0.7142 0.5852 0.2959 0.0759 Uiso 1.00 calc . . .
H(7) H 0.7676 0.5858 0.5353 0.0792 Uiso 1.00 calc . . .
H(8) H 0.6480 0.5968 0.6589 0.0639 Uiso 1.00 calc . . .
H(9) H 0.4744 0.6047 0.5421 0.0537 Uiso 1.00 calc . . .
H(10) H 0.0381 0.6249 0.6377 0.0504 Uiso 1.00 calc . . .
H(11) H -0.0972 0.6469 0.2833 0.0525 Uiso 1.00 calc . . .
H(12) H -0.0755 0.5734 0.3902 0.0525 Uiso 1.00 calc . . .
H(13) H -0.0090 0.5412 0.2793 0.0525 Uiso 1.00 calc . . .
H(14) H 0.0772 0.7859 0.8343 0.0535 Uiso 1.00 calc . . .
H(15) H 0.1729 0.8263 1.0539 0.0618 Uiso 1.00 calc . . .
H(16) H 0.3607 0.7715 1.1061 0.0623 Uiso 1.00 calc . . .
H(17) H 0.4515 0.6767 0.9423 0.0560 Uiso 1.00 calc . . .
H(18) H 0.3570 0.6329 0.7217 0.0473 Uiso 1.00 calc . . .
H(19) H -0.0520 0.9999 0.1146 0.0472 Uiso 1.00 calc . . .
H(20) H -0.1376 0.8640 -0.0359 0.0475 Uiso 1.00 calc . . .
H(21) H -0.0452 0.7607 -0.0370 0.0475 Uiso 1.00 calc . . .
H(22) H -0.1236 0.7844 0.0569 0.0475 Uiso 1.00 calc . . .
H(23) H 0.1888 1.0194 0.2070 0.0717 Uiso 1.00 calc . . .
H(24) H 0.2518 1.1457 0.3226 0.0836 Uiso 1.00 calc . . .
H(25) H 0.2303 1.2107 0.5406 0.0638 Uiso 1.00 calc . . .
H(26) H 0.1399 1.1569 0.6466 0.0574 Uiso 1.00 calc . . .
H(27) H 0.0663 1.0376 0.5292 0.0533 Uiso 1.00 calc . . .
H(28) H 0.3666 0.9269 0.9203 0.0583 Uiso 1.00 calc . . .
H(29) H 0.2477 1.0012 0.8899 0.0583 Uiso 1.00 calc . . .
H(30) H 0.3312 1.0142 0.8291 0.0583 Uiso 1.00 calc . . .
H(31) H 0.5480 0.8817 0.4712 0.1242 Uiso 1.00 calc . . .
H(32) H 0.4676 0.9316 0.3383 0.1242 Uiso 1.00 calc . . .
H(33) H 0.5412 0.8200 0.3274 0.1242 Uiso 1.00 calc . . .

loop_
_atom_site_aniso_label
_atom_site_aniso_U_11
_atom_site_aniso_U_22
_atom_site_aniso_U_33
_atom_site_aniso_U_12
_atom_site_aniso_U_13
_atom_site_aniso_U_23
Ni(1) 0.0330(2) 0.0311(2) 0.0303(2) -0.0141(1) 0.0059(1) -0.0003(1)
S(1) 0.0416(3) 0.0476(4) 0.0595(4) -0.0165(3) 0.0131(3) 0.0018(3)
F(1) 0.058(1) 0.137(2) 0.061(1) -0.036(1) 0.0016(8) -0.020(1)
F(2) 0.060(1) 0.123(2) 0.073(1) -0.037(1) 0.0291(10) -0.033(1)
F(3) 0.119(2) 0.097(2) 0.071(1) -0.050(1) 0.020(1) 0.019(1)
O(1) 0.062(1) 0.055(1) 0.136(2) -0.029(1) 0.016(1) 0.016(1)
O(2) 0.061(1) 0.084(2) 0.057(1) -0.041(1) 0.0000(9) 0.004(1)
O(3) 0.066(1) 0.074(2) 0.072(1) 0.002(1) 0.029(1) 0.004(1)
N(11) 0.0342(9) 0.0356(10) 0.0347(9) -0.0140(7) 0.0061(7) -0.0014(8)
N(12) 0.0378(10) 0.0350(10) 0.0350(10) -0.0148(7) 0.0041(7) -0.0043(8)
N(21) 0.0362(10) 0.037(1) 0.0340(9) -0.0178(7) 0.0062(7) 0.0000(8)
N(22) 0.0379(10) 0.0344(10) 0.0389(10) -0.0189(7) 0.0052(7) 0.0010(8)
N(31) 0.0356(9) 0.0334(10) 0.0345(9) -0.0160(7) 0.0060(7) 0.0003(7)
N(32) 0.0317(9) 0.0356(10) 0.0344(9) -0.0138(7) 0.0043(7) 0.0019(7)
N(41) 0.048(1) 0.038(1) 0.041(1) -0.0185(9) 0.0099(8) 0.0010(9)
N(51) 0.046(1) 0.040(1) 0.045(1) -0.0193(9) 0.0125(9) -0.0026(9)
C(11) 0.039(1) 0.034(1) 0.035(1) -0.0110(8) 0.0093(8) 0.0010(9)
C(12) 0.045(1) 0.037(1) 0.038(1) -0.0103(9) 0.0105(9) -0.0069(10)
C(13) 0.047(1) 0.033(1) 0.038(1) -0.0120(9) 0.0056(9) -0.0038(9)
C(14) 0.053(2) 0.056(2) 0.047(1) -0.015(1) 0.004(1) -0.016(1)
C(21) 0.036(1) 0.032(1) 0.041(1) -0.0097(8) 0.0115(9) 0.0057(9)
C(22) 0.042(1) 0.041(1) 0.050(1) -0.0179(10) 0.0131(10) 0.010(1)
C(23) 0.035(1) 0.033(1) 0.052(1) -0.0146(9) 0.0078(9) 0.0058(10)
C(24) 0.049(1) 0.053(2) 0.062(2) -0.030(1) 0.004(1) 0.008(1)
C(31) 0.030(1) 0.035(1) 0.036(1) -0.0097(8) 0.0097(8) 0.0034(9)
C(32) 0.034(1) 0.039(1) 0.042(1) -0.0102(9) 0.0054(9) 0.0087(10)
C(33) 0.031(1) 0.042(1) 0.036(1) -0.0116(8) 0.0068(8) 0.0039(9)
C(34) 0.041(1) 0.055(2) 0.044(1) -0.020(1) -0.0006(10) 0.007(1)
C(41) 0.047(1) 0.036(1) 0.042(1) -0.0161(10) 0.0105(10) -0.002(1)
C(42) 0.064(2) 0.047(2) 0.052(2) -0.022(1) 0.007(1) -0.014(1)
C(51) 0.058(2) 0.061(2) 0.055(2) -0.036(1) 0.025(1) -0.018(1)
C(52) 0.134(4) 0.163(5) 0.145(4) -0.118(4) 0.092(4) -0.063(4)
C(61) 0.050(2) 0.075(2) 0.056(2) -0.028(1) 0.010(1) -0.014(1)
C(101) 0.037(1) 0.031(1) 0.042(1) -0.0090(8) 0.0102(9) -0.0010(9)
C(102) 0.043(1) 0.056(2) 0.049(1) -0.011(1) 0.015(1) 0.002(1)
C(103) 0.045(2) 0.080(2) 0.072(2) -0.019(1) 0.021(1) 0.007(2)
C(104) 0.038(2) 0.071(2) 0.074(2) -0.017(1) 0.001(1) 0.007(2)
C(105) 0.056(2) 0.050(2) 0.050(2) -0.019(1) 0.001(1) 0.006(1)
C(106) 0.044(1) 0.043(1) 0.044(1) -0.0160(10) 0.0077(10) 0.003(1)
C(201) 0.038(1) 0.033(1) 0.038(1) -0.0120(8) 0.0107(9) 0.0064(9)
C(202) 0.043(1) 0.046(1) 0.050(1) -0.0149(10) 0.021(1) 0.001(1)
C(203) 0.068(2) 0.054(2) 0.043(1) -0.024(1) 0.027(1) -0.005(1)
C(204) 0.072(2) 0.056(2) 0.036(1) -0.031(1) 0.007(1) 0.003(1)
C(205) 0.041(1) 0.048(1) 0.048(1) -0.017(1) 0.0054(10) 0.009(1)
C(206) 0.039(1) 0.038(1) 0.040(1) -0.0104(9) 0.0127(9) 0.0058(10)
C(301) 0.036(1) 0.030(1) 0.040(1) -0.0107(8) 0.0082(8) 0.0050(9)
C(302) 0.080(2) 0.068(2) 0.052(2) -0.045(2) 0.025(1) -0.003(1)
C(303) 0.095(2) 0.077(2) 0.073(2) -0.060(2) 0.032(2) -0.001(2)
C(304) 0.056(2) 0.044(1) 0.067(2) -0.026(1) 0.010(1) -0.001(1)
C(305) 0.054(1) 0.040(1) 0.050(1) -0.017(1) 0.015(1) -0.006(1)
C(306) 0.048(1) 0.042(1) 0.048(1) -0.019(1) 0.019(1) -0.001(1)
B(1) 0.038(1) 0.036(1) 0.036(1) -0.0184(10) 0.0060(9) -0.004(1)

loop_
_atom_type_symbol
_atom_type_description
_atom_type_scat_dispersion_real
_atom_type_scat_dispersion_imag
_atom_type_scat_source
C C 0.003 0.002
;International Tables for Crystallography
(1992, Vol. C, Tables 4.2.6.8 and 6.1.1.4)
;
H H 0.000 0.000
;International Tables for Crystallography
(1992, Vol. C, Table 6.1.1.4)
;
O O 0.011 0.006
;International Tables for Crystallography
(1992, Vol. C, Tables 4.2.6.8 and 6.1.1.4)
;
N N 0.006 0.003
;International Tables for Crystallography
(1992, Vol. C, Tables 4.2.6.8 and 6.1.1.4)
;
Ni Ni 0.339 1.112
;International Tables for Crystallography
(1992, Vol. C, Tables 4.2.6.8 and 6.1.1.4)
;
B B 0.001 0.001
;International Tables for Crystallography
(1992, Vol. C, Tables 4.2.6.8 and 6.1.1.4)
;
S S 0.125 0.123
;International Tables for Crystallography
(1992, Vol. C, Tables 4.2.6.8 and 6.1.1.4)
;
F F 0.017 0.010
;International Tables for Crystallography
(1992, Vol. C, Tables 4.2.6.8 and 6.1.1.4)
;

loop_
_geom_angle_atom_site_label_1
_geom_angle_atom_site_label_2
_geom_angle_atom_site_label_3
_geom_angle
_geom_angle_site_symmetry_1
_geom_angle_site_symmetry_2
_geom_angle_site_symmetry_3
_geom_angle_publ_flag
N(11) Ni(1) N(21) 88.06(9) . . . yes
N(11) Ni(1) N(31) 94.06(7) . . . yes
N(11) Ni(1) N(41) 161.10(7) . . . yes
N(11) Ni(1) N(51) 90.00(9) . . . yes
N(21) Ni(1) N(31) 90.96(8) . . . yes
N(21) Ni(1) N(41) 95.37(9) . . . yes
N(21) Ni(1) N(51) 172.81(7) . . . yes
N(31) Ni(1) N(41) 104.43(7) . . . yes
N(31) Ni(1) N(51) 96.09(9) . . . yes
N(41) Ni(1) N(51) 84.29(10) . . . yes
O(1) S(1) O(2) 114.8(1) . . . yes
O(1) S(1) O(3) 115.2(2) . . . yes
O(1) S(1) C(61) 103.4(2) . . . yes
O(2) S(1) O(3) 115.5(1) . . . yes
O(2) S(1) C(61) 103.3(2) . . . yes
O(3) S(1) C(61) 102.2(1) . . . yes
Ni(1) N(11) N(12) 115.8(1) . . . yes
Ni(1) N(11) C(11) 137.1(2) . . . yes
N(12) N(11) C(11) 106.3(2) . . . yes
N(11) N(12) C(13) 110.5(2) . . . yes
N(11) N(12) B(1) 118.6(2) . . . yes
C(13) N(12) B(1) 130.8(2) . . . yes
Ni(1) N(21) N(22) 114.4(2) . . . yes
Ni(1) N(21) C(21) 137.9(2) . . . yes
N(22) N(21) C(21) 107.1(2) . . . yes
N(21) N(22) C(23) 109.5(2) . . . yes
N(21) N(22) B(1) 120.0(2) . . . yes
C(23) N(22) B(1) 130.3(2) . . . yes
Ni(1) N(31) N(32) 115.1(1) . . . yes
Ni(1) N(31) C(31) 137.3(2) . . . yes
N(32) N(31) C(31) 107.1(2) . . . yes
N(31) N(32) C(33) 109.3(2) . . . yes
N(31) N(32) B(1) 119.6(2) . . . yes
C(33) N(32) B(1) 131.0(2) . . . yes
Ni(1) N(41) C(41) 167.8(2) . . . yes
Ni(1) N(51) C(51) 174.2(2) . . . yes
N(11) C(11) C(12) 109.4(2) . . . yes
N(11) C(11) C(101) 122.3(2) . . . yes
C(12) C(11) C(101) 128.3(2) . . . yes
C(11) C(12) C(13) 106.2(2) . . . yes
N(12) C(13) C(12) 107.5(2) . . . yes
N(12) C(13) C(14) 123.3(2) . . . yes
C(12) C(13) C(14) 129.2(2) . . . yes
N(21) C(21) C(22) 109.5(2) . . . yes
N(21) C(21) C(201) 122.0(2) . . . yes
C(22) C(21) C(201) 128.5(3) . . . yes
C(21) C(22) C(23) 106.3(3) . . . yes
N(22) C(23) C(22) 107.7(2) . . . yes
N(22) C(23) C(24) 122.7(2) . . . yes
C(22) C(23) C(24) 129.6(3) . . . yes
N(31) C(31) C(32) 109.4(2) . . . yes
N(31) C(31) C(301) 122.2(2) . . . yes
C(32) C(31) C(301) 128.3(2) . . . yes
C(31) C(32) C(33) 106.2(2) . . . yes
N(32) C(33) C(32) 107.9(2) . . . yes
N(32) C(33) C(34) 121.3(2) . . . yes
C(32) C(33) C(34) 130.7(2) . . . yes
N(41) C(41) C(42) 179.4(3) . . . yes
N(51) C(51) C(52) 178.4(3) . . . yes
S(1) C(61) F(1) 111.4(3) . . . yes
S(1) C(61) F(2) 111.9(2) . . . yes
S(1) C(61) F(3) 111.7(2) . . . yes
F(1) C(61) F(2) 107.2(2) . . . yes
F(1) C(61) F(3) 108.0(3) . . . yes
F(2) C(61) F(3) 106.3(3) . . . yes
C(11) C(101) C(102) 119.3(2) . . . yes
C(11) C(101) C(106) 121.4(3) . . . yes
C(102) C(101) C(106) 119.3(2) . . . yes
C(101) C(102) C(103) 120.1(3) . . . yes
C(102) C(103) C(104) 120.2(3) . . . yes
C(103) C(104) C(105) 120.1(3) . . . yes
C(104) C(105) C(106) 120.1(3) . . . yes
C(101) C(106) C(105) 120.2(3) . . . yes
C(21) C(201) C(202) 121.0(2) . . . yes
C(21) C(201) C(206) 120.5(2) . . . yes
C(202) C(201) C(206) 118.5(2) . . . yes
C(201) C(202) C(203) 120.7(2) . . . yes
C(202) C(203) C(204) 119.9(3) . . . yes
C(203) C(204) C(205) 120.4(2) . . . yes
C(204) C(205) C(206) 120.0(2) . . . yes
C(201) C(206) C(205) 120.5(2) . . . yes
C(31) C(301) C(302) 120.2(2) . . . yes
C(31) C(301) C(306) 121.3(3) . . . yes
C(302) C(301) C(306) 118.5(3) . . . yes
C(301) C(302) C(303) 120.5(3) . . . yes
C(302) C(303) C(304) 119.9(4) . . . yes
C(303) C(304) C(305) 120.1(3) . . . yes
C(304) C(305) C(306) 120.1(3) . . . yes
C(301) C(306) C(305) 120.8(3) . . . yes
N(12) B(1) N(22) 108.9(2) . . . yes
N(12) B(1) N(32) 108.5(2) . . . yes
N(22) B(1) N(32) 108.9(2) . . . yes

loop_
_geom_bond_atom_site_label_1
_geom_bond_atom_site_label_2
_geom_bond_distance
_geom_bond_site_symmetry_1
_geom_bond_site_symmetry_2
_geom_bond_publ_flag
Ni(1) N(11) 2.030(2) . . yes
Ni(1) N(21) 2.045(3) . . yes
Ni(1) N(31) 2.017(2) . . yes
Ni(1) N(41) 2.041(2) . . yes
Ni(1) N(51) 2.070(3) . . yes
S(1) O(1) 1.429(3) . . yes
S(1) O(2) 1.438(2) . . yes
S(1) O(3) 1.431(2) . . yes
S(1) C(61) 1.818(4) . . yes
F(1) C(61) 1.331(4) . . yes
F(2) C(61) 1.333(4) . . yes
F(3) C(61) 1.334(5) . . yes
N(11) N(12) 1.367(3) . . yes
N(11) C(11) 1.344(3) . . yes
N(12) C(13) 1.343(3) . . yes
N(12) B(1) 1.553(3) . . yes
N(21) N(22) 1.375(3) . . yes
N(21) C(21) 1.337(4) . . yes
N(22) C(23) 1.360(4) . . yes
N(22) B(1) 1.535(4) . . yes
N(31) N(32) 1.375(3) . . yes
N(31) C(31) 1.335(3) . . yes
N(32) C(33) 1.352(3) . . yes
N(32) B(1) 1.548(3) . . yes
N(41) C(41) 1.133(3) . . yes
N(51) C(51) 1.122(5) . . yes
C(11) C(12) 1.396(3) . . yes
C(11) C(101) 1.479(3) . . yes
C(12) C(13) 1.375(4) . . yes
C(13) C(14) 1.496(4) . . yes
C(21) C(22) 1.401(4) . . yes
C(21) C(201) 1.465(3) . . yes
C(22) C(23) 1.376(4) . . yes
C(23) C(24) 1.489(4) . . yes
C(31) C(32) 1.395(3) . . yes
C(31) C(301) 1.483(3) . . yes
C(32) C(33) 1.374(4) . . yes
C(33) C(34) 1.497(3) . . yes
C(41) C(42) 1.447(4) . . yes
C(51) C(52) 1.445(8) . . yes
C(101) C(102) 1.384(4) . . yes
C(101) C(106) 1.393(3) . . yes
C(102) C(103) 1.396(4) . . yes
C(103) C(104) 1.376(5) . . yes
C(104) C(105) 1.377(5) . . yes
C(105) C(106) 1.391(4) . . yes
C(201) C(202) 1.389(4) . . yes
C(201) C(206) 1.403(3) . . yes
C(202) C(203) 1.383(4) . . yes
C(203) C(204) 1.380(4) . . yes
C(204) C(205) 1.375(4) . . yes
C(205) C(206) 1.381(3) . . yes
C(301) C(302) 1.377(5) . . yes
C(301) C(306) 1.395(4) . . yes
C(302) C(303) 1.395(6) . . yes
C(303) C(304) 1.372(5) . . yes
C(304) C(305) 1.371(5) . . yes
C(305) C(306) 1.379(4) . . yes

loop_
_geom_contact_atom_site_label_1
_geom_contact_atom_site_label_2
_geom_contact_distance
_geom_contact_site_symmetry_1
_geom_contact_site_symmetry_2
_geom_contact_publ_flag
F(1) C(41) 3.251(3) . 2_667 ?
F(1) C(42) 3.391(3) . 2_667 ?
F(1) C(105) 3.456(3) . 2_667 ?
F(1) N(41) 3.575(3) . 2_667 ?
F(2) C(34) 3.363(4) . 2_566 ?
F(2) C(105) 3.392(4) . 2_667 ?
F(3) C(42) 3.241(4) . 1_545 ?
F(3) O(3) 3.551(3) . 2_657 ?
F(3) C(34) 3.576(3) . 2_566 ?
O(1) C(205) 3.300(4) . 2_667 ?
O(1) C(14) 3.303(3) . 1_556 ?
O(1) C(102) 3.418(5) . 2_666 ?
O(1) C(103) 3.425(5) . 2_666 ?
O(1) C(12) 3.463(4) . 1_556 ?
O(2) C(305) 3.292(3) . 1_545 ?
O(2) C(34) 3.323(4) . 2_566 ?
O(2) C(42) 3.420(4) . 1_545 ?
O(2) C(304) 3.534(4) . 1_545 ?
O(3) C(52) 3.188(7) . 2_666 ?
O(3) C(42) 3.354(3) . 2_667 ?
C(11) C(204) 3.524(4) . 1_554 ?
C(12) C(204) 3.523(4) . 1_554 ?
C(23) C(305) 3.448(3) . 2_576 ?
C(102) C(206) 3.585(4) . 2_666 ?
C(106) C(106) 3.306(7) . 2_666 ?
